data_4114659
loop_
_publ_author_name
'Rochelle L. White-Morris'
'Marilyn M. Olmstead'
'Feilong Jiang'
'Dino S. Tinti'
'Alan L. Balch'

_publ_section_title
;
 Remarkable Variations in the Luminescence of Frozen Solutions of
 [Au{C(NHMe)2}2](PF6).0.5(Acetone). Structural and Spectroscopic Studies
 of the Effects of Anions and Solvents on Gold(I) Carbene Complexes
;
_journal_name_full 'Journal of the American Chemical Society'
_journal_page_first 2327
_journal_page_last 2336
_journal_paper_doi 10.1021/ja012397s
_journal_volume 124
_journal_year 2002
_chemical_formula_sum 'C6 H16 Au B F4 N4'
_chemical_formula_weight 428.00
_chemical_name_common '[Au{C(NHMe)2}2].BF4'
_chemical_name_systematic
;
 ?
;
_space_group_IT_number 15
_symmetry_cell_setting monoclinic
_symmetry_space_group_name_Hall '-C 2yc'
_symmetry_space_group_name_H-M 'C 1 2/c 1'
_atom_sites_solution_hydrogens geom
_atom_sites_solution_primary direct
_atom_sites_solution_secondary difmap
_audit_creation_method SHELXL-97
_cell_angle_alpha 90.00
_cell_angle_beta 94.5880(10)
_cell_angle_gamma 90.00
_cell_formula_units_Z 4
_cell_length_a 11.9132(7)
_cell_length_b 14.6089(9)
_cell_length_c 6.8923(4)
_cell_measurement_reflns_used 6617
_cell_measurement_temperature 90(2)
_cell_measurement_theta_max 31.3
_cell_measurement_theta_min 2.2
_cell_volume 1195.68(12)
_computing_cell_refinement 'Bruker SAINT'
_computing_data_collection 'Bruker SMART'
_computing_data_reduction 'Bruker SAINT'
_computing_molecular_graphics 'SHELXTL 5.1 (Sheldrick, 1994)'
_computing_publication_material 'SHELXL-97 (Sheldrick, 1997)'
_computing_structure_refinement 'SHELXL-97 (Sheldrick, 1997)'
_computing_structure_solution 'SHELXS-97 (Sheldrick, 1990)'
_diffrn_ambient_temperature 90(2)
_diffrn_detector_area_resol_mean 8.3
_diffrn_measured_fraction_theta_full 0.946
_diffrn_measured_fraction_theta_max 0.946
_diffrn_measurement_device_type 'Bruker SMART 1000'
_diffrn_measurement_method \w
_diffrn_radiation_monochromator graphite
_diffrn_radiation_source 'normal-focus sealed tube'
_diffrn_radiation_type MoK\a
_diffrn_radiation_wavelength 0.71073
_diffrn_reflns_av_R_equivalents 0.0173
_diffrn_reflns_av_sigmaI/netI 0.0239
_diffrn_reflns_limit_h_max 17
_diffrn_reflns_limit_h_min -17
_diffrn_reflns_limit_k_max 20
_diffrn_reflns_limit_k_min -20
_diffrn_reflns_limit_l_max 9
_diffrn_reflns_limit_l_min -9
_diffrn_reflns_number 16062
_diffrn_reflns_theta_full 31.44
_diffrn_reflns_theta_max 31.44
_diffrn_reflns_theta_min 2.21
_diffrn_standards_decay_% <0.1
_diffrn_standards_number '50 frames remeasured'
_exptl_absorpt_coefficient_mu 12.334
_exptl_absorpt_correction_T_max 0.3718
_exptl_absorpt_correction_T_min 0.0720
_exptl_absorpt_correction_type multi-scan
_exptl_absorpt_process_details 'SADABS 2.0 (Sheldrick, 1999)'
_exptl_crystal_colour colorless
_exptl_crystal_density_diffrn 2.378
_exptl_crystal_description needle
_exptl_crystal_F_000 800
_exptl_crystal_size_max 0.45
_exptl_crystal_size_mid 0.12
_exptl_crystal_size_min 0.10
_refine_diff_density_max 1.506
_refine_diff_density_min -1.262
_refine_diff_density_rms 0.129
_refine_ls_extinction_coef 0.00023(6)
_refine_ls_extinction_expression Fc^*^=kFc[1+0.001xFc^2^\l^3^/sin(2\q)]^-1/4^
_refine_ls_extinction_method SHELXL
_refine_ls_goodness_of_fit_ref 1.148
_refine_ls_hydrogen_treatment constr
_refine_ls_matrix_type full
_refine_ls_number_parameters 77
_refine_ls_number_reflns 1873
_refine_ls_number_restraints 0
_refine_ls_restrained_S_all 1.148
_refine_ls_R_factor_all 0.0162
_refine_ls_R_factor_gt 0.0153
_refine_ls_shift/su_max 0.001
_refine_ls_shift/su_mean 0.000
_refine_ls_structure_factor_coef Fsqd
_refine_ls_weighting_details 'calc w=1/[\s^2^(Fo^2^)+(0.0130P)^2^+1.6351P] where P=(Fo^2^+2Fc^2^)/3'
_refine_ls_weighting_scheme calc
_refine_ls_wR_factor_gt 0.0358
_refine_ls_wR_factor_ref 0.0361
_reflns_number_gt 1827
_reflns_number_total 1873
_reflns_threshold_expression I>2\s(I)
_cod_data_source_file ja012397s_2.cif
_cod_data_source_block mn1113
_cod_original_sg_symbol_H-M 'C 2/c'
_cod_database_code 4114659

loop_
_symmetry_equiv_pos_as_xyz
'x, y, z'
'-x, y, -z+1/2'
'x+1/2, y+1/2, z'
'-x+1/2, y+1/2, -z+1/2'
'-x, -y, -z'
'x, -y, z-1/2'
'-x+1/2, -y+1/2, -z'
'x+1/2, -y+1/2, z-1/2'

loop_
_atom_site_label
_atom_site_type_symbol
_atom_site_fract_x
_atom_site_fract_y
_atom_site_fract_z
_atom_site_U_iso_or_equiv
_atom_site_adp_type
_atom_site_occupancy
_atom_site_symmetry_multiplicity
_atom_site_calc_flag
_atom_site_refinement_flags
Au1 Au 0.5000 -0.011128(8) 0.2500 0.01169(5) Uani 1 2 d S
N1 N 0.27903(17) 0.06928(13) 0.3199(3) 0.0149(4) Uani 1 1 d .
H1 H 0.2064 0.0675 0.3352 0.018 Uiso 1 1 calc R
N2 N 0.27475(17) -0.08632(13) 0.3117(3) 0.0142(4) Uani 1 1 d .
H2 H 0.3107 -0.1384 0.2996 0.017 Uiso 1 1 calc R
C1 C 0.3334(2) -0.00920(14) 0.2996(3) 0.0127(4) Uani 1 1 d .
C2 C 0.3349(2) 0.15830(17) 0.3178(4) 0.0219(5) Uani 1 1 d .
H2A H 0.3955 0.1606 0.4225 0.033 Uiso 1 1 calc R
H2B H 0.2801 0.2068 0.3373 0.033 Uiso 1 1 calc R
H2C H 0.3665 0.1671 0.1921 0.033 Uiso 1 1 calc R
C3 C 0.1552(2) -0.09092(16) 0.3437(4) 0.0178(4) Uani 1 1 d .
H3A H 0.1422 -0.0605 0.4665 0.027 Uiso 1 1 calc R
H3B H 0.1320 -0.1551 0.3496 0.027 Uiso 1 1 calc R
H3C H 0.1113 -0.0603 0.2363 0.027 Uiso 1 1 calc R
F1 F -0.05615(14) 0.14041(13) 0.1092(3) 0.0325(4) Uani 1 1 d .
F2 F 0.07814(13) 0.25011(10) 0.1630(2) 0.0229(3) Uani 1 1 d .
B1 B 0.0000 0.1952(2) 0.2500 0.0155(7) Uani 1 2 d S

loop_
_atom_site_aniso_label
_atom_site_aniso_U_11
_atom_site_aniso_U_22
_atom_site_aniso_U_33
_atom_site_aniso_U_23
_atom_site_aniso_U_13
_atom_site_aniso_U_12
Au1 0.00934(7) 0.01147(7) 0.01431(7) 0.000 0.00124(4) 0.000
N1 0.0109(9) 0.0138(9) 0.0201(10) -0.0002(7) 0.0017(7) 0.0006(7)
N2 0.0123(9) 0.0123(9) 0.0184(10) 0.0001(7) 0.0040(7) 0.0005(7)
C1 0.0127(11) 0.0130(10) 0.0124(10) -0.0003(7) 0.0011(8) 0.0003(7)
C2 0.0193(12) 0.0139(11) 0.0328(14) -0.0021(9) 0.0037(10) -0.0011(9)
C3 0.0139(11) 0.0178(11) 0.0223(12) -0.0009(8) 0.0052(9) -0.0024(8)
F1 0.0245(9) 0.0387(10) 0.0359(10) -0.0198(7) 0.0129(7) -0.0172(7)
F2 0.0223(8) 0.0183(7) 0.0293(8) -0.0003(6) 0.0102(6) -0.0079(6)
B1 0.0149(17) 0.0125(15) 0.0197(17) 0.000 0.0046(13) 0.000

loop_
_atom_type_symbol
_atom_type_description
_atom_type_scat_dispersion_real
_atom_type_scat_dispersion_imag
_atom_type_scat_source
C C 0.0033 0.0016 'International Tables Vol C Tables 4.2.6.8 and 6.1.1.4'
H H 0.0000 0.0000 'International Tables Vol C Tables 4.2.6.8 and 6.1.1.4'
Au Au -2.0133 8.8022 'International Tables Vol C Tables 4.2.6.8 and 6.1.1.4'
B B 0.0013 0.0007 'International Tables Vol C Tables 4.2.6.8 and 6.1.1.4'
F F 0.0171 0.0103 'International Tables Vol C Tables 4.2.6.8 and 6.1.1.4'
N N 0.0061 0.0033 'International Tables Vol C Tables 4.2.6.8 and 6.1.1.4'

loop_
_geom_angle_atom_site_label_1
_geom_angle_atom_site_label_2
_geom_angle_atom_site_label_3
_geom_angle
_geom_angle_site_symmetry_1
_geom_angle_site_symmetry_3
C1 Au1 C1 178.42(12) . 2_655
C1 N1 C2 122.7(2) . .
C1 N2 C3 124.9(2) . .
N1 C1 N2 117.4(2) . .
N1 C1 Au1 121.20(17) . .
N2 C1 Au1 121.40(16) . .
F1 B1 F1 109.6(3) . 2
F1 B1 F2 109.29(10) . 2
F1 B1 F2 109.32(10) 2 2
F1 B1 F2 109.32(10) . .
F1 B1 F2 109.29(10) 2 .
F2 B1 F2 110.1(3) 2 .

loop_
_geom_bond_atom_site_label_1
_geom_bond_atom_site_label_2
_geom_bond_distance
_geom_bond_site_symmetry_2
Au1 C1 2.041(3) .
Au1 C1 2.041(3) 2_655
N1 C1 1.330(3) .
N1 C2 1.461(3) .
N2 C1 1.332(3) .
N2 C3 1.459(3) .
F1 B1 1.388(3) .
F2 B1 1.400(2) .
B1 F1 1.388(3) 2
B1 F2 1.400(2) 2

loop_
_geom_hbond_atom_site_label_D
_geom_hbond_atom_site_label_H
_geom_hbond_atom_site_label_A
_geom_hbond_distance_DH
_geom_hbond_distance_HA
_geom_hbond_distance_DA
_geom_hbond_angle_DHA
_geom_hbond_site_symmetry_A
N1 H1 F1 0.88 2.14 2.929(3) 148.2 2
N2 H2 F2 0.88 2.10 2.960(2) 164.7 4_545
